data_7248705
loop_
_publ_author_name
'Li, Zhonghua'
'Jia, Shengzhe'
'Wu, Songgu'
'Gong, Junbo'

_publ_section_title
;
 Influence of the substituent in the benzene ring on the structure and
 properties of two isostructural crystals
;
_journal_issue 23
_journal_name_full CrystEngComm
_journal_page_first 3021
_journal_page_last 3025
_journal_paper_doi 10.1039/D4CE00163J
_journal_volume 26
_journal_year 2024
_chemical_formula_moiety 'C9 H11 N O3'
_chemical_formula_sum 'C9 H11 N O3'
_chemical_formula_weight 181.19
_chemical_name_systematic Methyl-2-amino-5-methoxybenzoate
_space_group_crystal_system trigonal
_space_group_IT_number 148
_space_group_name_Hall '-R 3'
_space_group_name_H-M_alt 'R -3 :H'
_atom_sites_solution_hydrogens mixed
_atom_sites_solution_primary dual
_audit_creation_date 2022-09-21
_audit_creation_method
;
Olex2 1.2
(compiled 2018.05.29 svn.r3508 for OlexSys, GUI svn.r5506)
;
_audit_update_record
;
2022-10-31 deposited with the CCDC.	2024-05-10 downloaded from the CCDC.
;
_cell_angle_alpha 90
_cell_angle_beta 90
_cell_angle_gamma 120
_cell_formula_units_Z 18
_cell_length_a 29.7023(15)
_cell_length_b 29.7023(15)
_cell_length_c 5.3577(3)
_cell_measurement_reflns_used 3791
_cell_measurement_temperature 113.15
_cell_measurement_theta_max 32.2450
_cell_measurement_theta_min 2.3540
_cell_volume 4093.4(4)
_computing_cell_refinement 'CrysAlisPro 1.171.39.46 (Rigaku OD, 2018)'
_computing_data_collection 'CrysAlisPro 1.171.39.46 (Rigaku OD, 2018)'
_computing_data_reduction 'CrysAlisPro 1.171.39.46 (Rigaku OD, 2018)'
_computing_molecular_graphics 'Olex2 (Dolomanov et al., 2009)'
_computing_publication_material 'Olex2 (Dolomanov et al., 2009)'
_computing_structure_refinement 'ShelXL (Sheldrick, 2015)'
_computing_structure_solution 'ShelXT (Sheldrick, 2015)'
_diffrn_ambient_temperature 113.15
_diffrn_detector 'CCD plate'
_diffrn_measured_fraction_theta_full 0.998
_diffrn_measured_fraction_theta_max 0.998
_diffrn_measurement_details
;
List of Runs (angles in degrees, time in seconds):

  # Type    Start    End  Width  t~exp~   \w     \q     \k     \f   Frames
#--------------------------------------------------------------------------
  1  \w   -120.00  60.00   1.00    8.00    --  -30.00  45.00   0.00  180
  2  \w   -120.00  30.00   1.00    8.00    --  -30.00  45.00  90.00  150
  3  \w   -120.00   0.00   1.00    8.00    --  -30.00  45.00 180.00  120
;
_diffrn_measurement_device 'abstract diffractometer'
_diffrn_measurement_device_type 'Rigaku Saturn 70 CCD'
_diffrn_measurement_method '\w scans'
_diffrn_orient_matrix_type 'CrysAlisPro convention (1999,Acta A55,543-557)'
_diffrn_orient_matrix_UB_11 0.0226147000
_diffrn_orient_matrix_UB_12 -0.0023626000
_diffrn_orient_matrix_UB_13 0.0037293000
_diffrn_orient_matrix_UB_21 0.0157496000
_diffrn_orient_matrix_UB_22 0.0274499000
_diffrn_orient_matrix_UB_23 -0.0048791000
_diffrn_orient_matrix_UB_31 -0.0000273000
_diffrn_orient_matrix_UB_32 0.0010892000
_diffrn_orient_matrix_UB_33 0.1322252000
_diffrn_radiation_monochromator confocal
_diffrn_radiation_probe x-ray
_diffrn_radiation_type MoK\a
_diffrn_radiation_wavelength 0.71073
_diffrn_reflns_av_R_equivalents 0.0689
_diffrn_reflns_av_unetI/netI 0.0410
_diffrn_reflns_Laue_measured_fraction_full 0.998
_diffrn_reflns_Laue_measured_fraction_max 0.998
_diffrn_reflns_limit_h_max 37
_diffrn_reflns_limit_h_min -37
_diffrn_reflns_limit_k_max 37
_diffrn_reflns_limit_k_min -36
_diffrn_reflns_limit_l_max 6
_diffrn_reflns_limit_l_min -6
_diffrn_reflns_number 10582
_diffrn_reflns_point_group_measured_fraction_full 0.998
_diffrn_reflns_point_group_measured_fraction_max 0.998
_diffrn_reflns_theta_full 25.242
_diffrn_reflns_theta_max 26.364
_diffrn_reflns_theta_min 2.375
_diffrn_source 'rotating anode'
_diffrn_source_type 'Enhance (Mo) X-ray Source'
_exptl_absorpt_coefficient_mu 0.100
_exptl_absorpt_correction_T_max 1.00000
_exptl_absorpt_correction_T_min 0.49512
_exptl_absorpt_correction_type multi-scan
_exptl_absorpt_process_details 'CrysAlisPro 1.171.39.46 (Rigaku Oxford Diffraction, 2018)'
_exptl_crystal_colour colourless
_exptl_crystal_colour_primary colourless
_exptl_crystal_density_diffrn 1.323
_exptl_crystal_description needle
_exptl_crystal_F_000 1728
_exptl_crystal_size_max 0.22
_exptl_crystal_size_mid 0.2
_exptl_crystal_size_min 0.17
_refine_diff_density_max 0.169
_refine_diff_density_min -0.177
_refine_diff_density_rms 0.043
_refine_ls_extinction_coef 0.0028(4)
_refine_ls_extinction_expression Fc^*^=kFc[1+0.001xFc^2^\l^3^/sin(2\q)]^-1/4^
_refine_ls_extinction_method 'SHELXL-2018/3 (Sheldrick 2018)'
_refine_ls_goodness_of_fit_ref 1.030
_refine_ls_hydrogen_treatment mixed
_refine_ls_matrix_type full
_refine_ls_number_parameters 129
_refine_ls_number_reflns 1865
_refine_ls_number_restraints 0
_refine_ls_restrained_S_all 1.030
_refine_ls_R_factor_all 0.0637
_refine_ls_R_factor_gt 0.0438
_refine_ls_shift/su_max 0.001
_refine_ls_shift/su_mean 0.000
_refine_ls_structure_factor_coef Fsqd
_refine_ls_weighting_details 'w=1/[\s^2^(Fo^2^)+(0.0474P)^2^+2.3370P] where P=(Fo^2^+2Fc^2^)/3'
_refine_ls_weighting_scheme calc
_refine_ls_wR_factor_gt 0.0970
_refine_ls_wR_factor_ref 0.1071
_reflns_Friedel_coverage 0.000
_reflns_number_gt 1432
_reflns_number_total 1865
_reflns_threshold_expression 'I > 2\s(I)'
_cod_data_source_file d4ce00163j2.cif
_cod_data_source_block r20211103d
_cod_depositor_comments 'Adding full bibliography for 7248705--7248706.cif.'
_cod_original_cell_volume 4093.4(5)
_cod_original_sg_symbol_H-M 'R -3'
_cod_database_code 7248705
_shelx_shelxl_version_number 2018/3
_chemical_oxdiff_formula C9H11NO3
_shelx_space_group_comment
;
The symmetry employed for this shelxl refinement is uniquely defined
by the following loop, which should always be used as a source of
symmetry information in preference to the above space-group names.
They are only intended as comments.
;
_shelx_estimated_absorpt_t_max 0.983
_shelx_estimated_absorpt_t_min 0.978
_reflns_odcompleteness_completeness 99.84
_reflns_odcompleteness_iscentric 1
_reflns_odcompleteness_theta 26.32
_olex2_refinement_description
;
1. Fixed Uiso
 At 1.2 times of:
  All C(H) groups
 At 1.5 times of:
  All C(H,H,H) groups
2.a Aromatic/amide H refined with riding coordinates:
 C4(H4), C3(H3), C6(H6)
2.b Idealised Me refined as rotating group:
 C9(H9A,H9B,H9C), C8(H8A,H8B,H8C)
;
_olex2_submission_special_instructions 'No special instructions were received'
_oxdiff_exptl_absorpt_empirical_details
;
Empirical correction (ABSPACK) includes:
- Absorption correction using spherical harmonics
- Frame scaling
- Detector area scaling
;
_oxdiff_exptl_absorpt_empirical_full_max 1.699
_oxdiff_exptl_absorpt_empirical_full_min 0.769

loop_
_space_group_symop_operation_xyz
'x, y, z'
'-y, x-y, z'
'-x+y, -x, z'
'x+2/3, y+1/3, z+1/3'
'-y+2/3, x-y+1/3, z+1/3'
'-x+y+2/3, -x+1/3, z+1/3'
'x+1/3, y+2/3, z+2/3'
'-y+1/3, x-y+2/3, z+2/3'
'-x+y+1/3, -x+2/3, z+2/3'
'-x, -y, -z'
'y, -x+y, -z'
'x-y, x, -z'
'-x+2/3, -y+1/3, -z+1/3'
'y+2/3, -x+y+1/3, -z+1/3'
'x-y+2/3, x+1/3, -z+1/3'
'-x+1/3, -y+2/3, -z+2/3'
'y+1/3, -x+y+2/3, -z+2/3'
'x-y+1/3, x+2/3, -z+2/3'

loop_
_atom_site_label
_atom_site_type_symbol
_atom_site_fract_x
_atom_site_fract_y
_atom_site_fract_z
_atom_site_U_iso_or_equiv
_atom_site_adp_type
_atom_site_occupancy
_atom_site_site_symmetry_order
_atom_site_calc_flag
_atom_site_refinement_flags_posn
_atom_site_refinement_flags_adp
_atom_site_refinement_flags_occupancy
_atom_site_disorder_assembly
_atom_site_disorder_group
O3 O 0.46756(5) 0.77306(4) 0.9622(2) 0.0369(3) Uani 1 1 d . . . . .
O1 O 0.62746(4) 0.90135(4) 0.1784(2) 0.0347(3) Uani 1 1 d . . . . .
O2 O 0.59043(4) 0.81603(4) 0.2539(2) 0.0315(3) Uani 1 1 d . . . . .
N1 N 0.60014(6) 0.95803(6) 0.4743(3) 0.0397(4) Uani 1 1 d . . . . .
C9 C 0.46169(7) 0.72481(6) 0.8800(4) 0.0392(5) Uani 1 1 d . . . . .
H9A H 0.448413 0.717936 0.708549 0.059 Uiso 1 1 calc GR . . . .
H9B H 0.437163 0.696825 0.989498 0.059 Uiso 1 1 calc GR . . . .
H9C H 0.495470 0.726464 0.885358 0.059 Uiso 1 1 calc GR . . . .
C5 C 0.50201(6) 0.81648(6) 0.8296(3) 0.0280(4) Uani 1 1 d . . . . .
C4 C 0.50656(6) 0.86335(6) 0.9124(3) 0.0306(4) Uani 1 1 d . . . . .
H4 H 0.486932 0.863322 1.052497 0.037 Uiso 1 1 calc R . . . .
C3 C 0.53881(6) 0.90892(6) 0.7942(3) 0.0304(4) Uani 1 1 d . . . . .
H3 H 0.541005 0.940119 0.853244 0.036 Uiso 1 1 calc R . . . .
C2 C 0.56904(6) 0.91114(6) 0.5866(3) 0.0281(4) Uani 1 1 d . . . . .
C1 C 0.56474(6) 0.86387(6) 0.5050(3) 0.0252(4) Uani 1 1 d . . . . .
C6 C 0.53048(6) 0.81686(6) 0.6279(3) 0.0263(4) Uani 1 1 d . . . . .
H6 H 0.527166 0.785124 0.569798 0.032 Uiso 1 1 calc R . . . .
C7 C 0.59689(6) 0.86353(6) 0.2987(3) 0.0264(4) Uani 1 1 d . . . . .
C8 C 0.62153(7) 0.81335(7) 0.0549(3) 0.0350(4) Uani 1 1 d . . . . .
H8A H 0.613531 0.825214 -0.100783 0.053 Uiso 1 1 calc GR . . . .
H8B H 0.613793 0.777373 0.035198 0.053 Uiso 1 1 calc GR . . . .
H8C H 0.658443 0.835642 0.094868 0.053 Uiso 1 1 calc GR . . . .
H1A H 0.6029(8) 0.9856(8) 0.544(4) 0.051(6) Uiso 1 1 d . . . . .
H1B H 0.6202(8) 0.9600(8) 0.345(4) 0.057(7) Uiso 1 1 d . . . . .

loop_
_atom_site_aniso_label
_atom_site_aniso_U_11
_atom_site_aniso_U_22
_atom_site_aniso_U_33
_atom_site_aniso_U_23
_atom_site_aniso_U_13
_atom_site_aniso_U_12
O3 0.0418(7) 0.0325(6) 0.0363(7) 0.0062(5) 0.0147(6) 0.0184(6)
O1 0.0312(6) 0.0329(7) 0.0377(7) 0.0069(5) 0.0088(5) 0.0142(5)
O2 0.0338(6) 0.0321(6) 0.0325(7) 0.0020(5) 0.0103(5) 0.0193(5)
N1 0.0460(9) 0.0258(8) 0.0434(10) 0.0004(7) 0.0091(8) 0.0151(7)
C9 0.0483(11) 0.0302(9) 0.0393(11) 0.0073(8) 0.0102(9) 0.0198(8)
C5 0.0261(8) 0.0295(8) 0.0287(9) 0.0043(7) 0.0030(7) 0.0142(7)
C4 0.0320(9) 0.0386(10) 0.0263(9) -0.0011(7) 0.0024(7) 0.0215(8)
C3 0.0355(9) 0.0296(9) 0.0310(10) -0.0043(7) -0.0017(7) 0.0200(7)
C2 0.0267(8) 0.0275(8) 0.0297(9) 0.0004(7) -0.0039(7) 0.0133(7)
C1 0.0238(8) 0.0286(8) 0.0258(9) 0.0008(7) -0.0008(6) 0.0152(7)
C6 0.0269(8) 0.0276(8) 0.0279(9) 0.0000(7) -0.0002(7) 0.0162(7)
C7 0.0231(8) 0.0281(8) 0.0282(9) 0.0018(7) -0.0016(7) 0.0129(7)
C8 0.0365(10) 0.0423(10) 0.0309(10) 0.0006(8) 0.0095(8) 0.0232(8)

loop_
_atom_type_symbol
_atom_type_description
_atom_type_scat_dispersion_real
_atom_type_scat_dispersion_imag
_atom_type_scat_source
C C 0.0033 0.0016 'International Tables Vol C Tables 4.2.6.8 and 6.1.1.4'
H H 0.0000 0.0000 'International Tables Vol C Tables 4.2.6.8 and 6.1.1.4'
N N 0.0061 0.0033 'International Tables Vol C Tables 4.2.6.8 and 6.1.1.4'
O O 0.0106 0.0060 'International Tables Vol C Tables 4.2.6.8 and 6.1.1.4'

loop_
_geom_angle_atom_site_label_1
_geom_angle_atom_site_label_2
_geom_angle_atom_site_label_3
_geom_angle
_geom_angle_site_symmetry_1
_geom_angle_site_symmetry_3
_geom_angle_publ_flag
C5 O3 C9 116.28(13) . . ?
C7 O2 C8 115.52(13) . . ?
C2 N1 H1A 118.1(14) . . ?
C2 N1 H1B 119.7(14) . . ?
H1A N1 H1B 122(2) . . ?
O3 C9 H9A 109.5 . . ?
O3 C9 H9B 109.5 . . ?
O3 C9 H9C 109.5 . . ?
H9A C9 H9B 109.5 . . ?
H9A C9 H9C 109.5 . . ?
H9B C9 H9C 109.5 . . ?
O3 C5 C4 115.12(14) . . ?
C6 C5 O3 125.58(14) . . ?
C6 C5 C4 119.29(15) . . ?
C5 C4 H4 119.7 . . ?
C3 C4 C5 120.70(15) . . ?
C3 C4 H4 119.7 . . ?
C4 C3 H3 119.1 . . ?
C4 C3 C2 121.89(15) . . ?
C2 C3 H3 119.1 . . ?
N1 C2 C3 119.00(15) . . ?
N1 C2 C1 123.71(16) . . ?
C3 C2 C1 117.28(14) . . ?
C2 C1 C7 120.33(14) . . ?
C6 C1 C2 119.98(14) . . ?
C6 C1 C7 119.65(14) . . ?
C5 C6 C1 120.84(14) . . ?
C5 C6 H6 119.6 . . ?
C1 C6 H6 119.6 . . ?
O1 C7 O2 121.48(14) . . ?
O1 C7 C1 125.55(15) . . ?
O2 C7 C1 112.95(13) . . ?
O2 C8 H8A 109.5 . . ?
O2 C8 H8B 109.5 . . ?
O2 C8 H8C 109.5 . . ?
H8A C8 H8B 109.5 . . ?
H8A C8 H8C 109.5 . . ?
H8B C8 H8C 109.5 . . ?

loop_
_geom_bond_atom_site_label_1
_geom_bond_atom_site_label_2
_geom_bond_distance
_geom_bond_site_symmetry_2
_geom_bond_publ_flag
O3 C9 1.424(2) . ?
O3 C5 1.3766(19) . ?
O1 C7 1.2173(18) . ?
O2 C7 1.3470(19) . ?
O2 C8 1.4385(19) . ?
N1 C2 1.367(2) . ?
N1 H1A 0.87(2) . ?
N1 H1B 0.89(2) . ?
C9 H9A 0.9800 . ?
C9 H9B 0.9800 . ?
C9 H9C 0.9800 . ?
C5 C4 1.402(2) . ?
C5 C6 1.369(2) . ?
C4 H4 0.9500 . ?
C4 C3 1.362(2) . ?
C3 H3 0.9500 . ?
C3 C2 1.410(2) . ?
C2 C1 1.414(2) . ?
C1 C6 1.414(2) . ?
C1 C7 1.464(2) . ?
C6 H6 0.9500 . ?
C8 H8A 0.9800 . ?
C8 H8B 0.9800 . ?
C8 H8C 0.9800 . ?

loop_
_geom_torsion_atom_site_label_1
_geom_torsion_atom_site_label_2
_geom_torsion_atom_site_label_3
_geom_torsion_atom_site_label_4
_geom_torsion
_geom_torsion_site_symmetry_1
_geom_torsion_site_symmetry_2
_geom_torsion_site_symmetry_3
_geom_torsion_site_symmetry_4
_geom_torsion_publ_flag
O3 C5 C4 C3 -179.00(15) . . . . ?
O3 C5 C6 C1 179.83(14) . . . . ?
N1 C2 C1 C6 -178.20(15) . . . . ?
N1 C2 C1 C7 3.8(2) . . . . ?
C9 O3 C5 C4 179.23(15) . . . . ?
C9 O3 C5 C6 0.2(2) . . . . ?
C5 C4 C3 C2 -0.4(3) . . . . ?
C4 C5 C6 C1 0.8(2) . . . . ?
C4 C3 C2 N1 179.16(16) . . . . ?
C4 C3 C2 C1 -0.1(2) . . . . ?
C3 C2 C1 C6 1.1(2) . . . . ?
C3 C2 C1 C7 -176.90(14) . . . . ?
C2 C1 C6 C5 -1.4(2) . . . . ?
C2 C1 C7 O1 -2.5(2) . . . . ?
C2 C1 C7 O2 176.20(13) . . . . ?
C6 C5 C4 C3 0.1(2) . . . . ?
C6 C1 C7 O1 179.54(15) . . . . ?
C6 C1 C7 O2 -1.8(2) . . . . ?
C7 C1 C6 C5 176.54(15) . . . . ?
C8 O2 C7 O1 -0.5(2) . . . . ?
C8 O2 C7 C1 -179.27(13) . . . . ?
